data_4317216
loop_
_publ_author_name
'Riccardo Pettinari'
'Claudio Pettinari'
'Fabio Marchetti'
'Roberto Gobetto'
'Carlo Nervi'
'Michele R. Chierotti'
'Eric J. Chan'
'Brian W. Skelton'
'Allan H. White'

_publ_contact_author_address
;
   Department of Chemistry
   University of Western Australia
   35 Stirling Highway
   Crawley
   Western Australia 6009
   Australia
;
_publ_contact_author_email bws@crystal.uwa.edu.au
_publ_contact_author_fax (+61)_08_6488_1118
_publ_contact_author_name 'Skelton, B. W.'
_publ_contact_author_phone (+61)_08_6488_7107
_publ_section_title
;
 Solid-State 15N CPMAS NMR and Computational Analysis of Ligand Hapticity
 in Rhodium(\h-diene) Poly(pyrazolyl)borate Complexes
;
_journal_name_full 'Inorganic Chemistry'
_journal_page_first 11205
_journal_page_last 11215
_journal_paper_doi 10.1021/ic101830e
_journal_volume 49
_journal_year 2010
_chemical_formula_moiety 'C17 H22 B N6 Rh'
_chemical_formula_sum 'C17 H22 B N6 Rh'
_chemical_formula_weight 424.13
_chemical_name_systematic
;
 ?
;
_space_group_IT_number 2
_symmetry_cell_setting triclinic
_symmetry_space_group_name_Hall '-P 1'
_symmetry_space_group_name_H-M 'P -1'
_atom_sites_solution_hydrogens geom
_atom_sites_solution_primary direct
_atom_sites_solution_secondary difmap
_audit_creation_date 2008-03-18T09:28:35-00:00
_audit_creation_method 'WinGX routine CIF_UPDATE'
_cell_angle_alpha 103.512(2)
_cell_angle_beta 92.130(2)
_cell_angle_gamma 93.378(2)
_cell_formula_units_Z 2
_cell_length_a 7.2506(7)
_cell_length_b 7.5215(8)
_cell_length_c 15.866(2)
_cell_measurement_reflns_used 5370
_cell_measurement_temperature 150(2)
_cell_measurement_theta_max 37.5
_cell_measurement_theta_min 2.64
_cell_volume 838.69(16)
_computing_cell_refinement 'Siemens SAINT (Siemens, 1995)'
_computing_data_collection 'Siemens SMART (Siemens, 1995)'
_computing_data_reduction 'Siemens SAINT'
_computing_molecular_graphics xtal
_computing_structure_refinement 'SHELXL-97 (Sheldrick, 1997)'
_computing_structure_solution xtal
_diffrn_ambient_temperature 150(2)
_diffrn_measured_fraction_theta_full 0.987
_diffrn_measured_fraction_theta_max 0.969
_diffrn_measurement_device_type
;
Bruker SMART CCD diffractometer
;
_diffrn_measurement_method '\w scans'
_diffrn_radiation_monochromator graphite
_diffrn_radiation_type MoK\a
_diffrn_radiation_wavelength 0.71073
_diffrn_reflns_av_R_equivalents 0.020
_diffrn_reflns_av_unetI/netI 0.0309
_diffrn_reflns_limit_h_max 12
_diffrn_reflns_limit_h_min -12
_diffrn_reflns_limit_k_max 12
_diffrn_reflns_limit_k_min -12
_diffrn_reflns_limit_l_max 27
_diffrn_reflns_limit_l_min -27
_diffrn_reflns_number 8596
_diffrn_reflns_theta_full 35
_diffrn_reflns_theta_max 37.55
_diffrn_reflns_theta_min 1.32
_exptl_absorpt_coefficient_mu 1.031
_exptl_absorpt_correction_T_max 1
_exptl_absorpt_correction_T_min .83
_exptl_absorpt_correction_type multi-scan
_exptl_absorpt_process_details
;
 SADABS; Sheldrick, 1996
;
_exptl_crystal_colour orange
_exptl_crystal_density_diffrn 1.679
_exptl_crystal_density_method 'not measured'
_exptl_crystal_description prism
_exptl_crystal_F_000 432
_exptl_crystal_size_max .24
_exptl_crystal_size_mid .13
_exptl_crystal_size_min .12
_refine_diff_density_max 3.299
_refine_diff_density_min -0.985
_refine_diff_density_rms 0.139
_refine_ls_extinction_method none
_refine_ls_goodness_of_fit_ref 1.114
_refine_ls_hydrogen_treatment constr
_refine_ls_matrix_type full
_refine_ls_number_parameters 244
_refine_ls_number_reflns 8596
_refine_ls_number_restraints 0
_refine_ls_restrained_S_all 1.114
_refine_ls_R_factor_all 0.0432
_refine_ls_R_factor_gt 0.0375
_refine_ls_shift/su_max 0.001
_refine_ls_shift/su_mean 0
_refine_ls_structure_factor_coef Fsqd
_refine_ls_weighting_details 'calc w=1/[\s^2^(Fo^2^)+(0.0477P)^2^+0.6888P] where P=(Fo^2^+2Fc^2^)/3'
_refine_ls_weighting_scheme calc
_refine_ls_wR_factor_gt 0.094
_refine_ls_wR_factor_ref 0.0963
_reflns_number_gt 7696
_reflns_number_total 8596
_reflns_threshold_expression I>2sigma(I)
_cod_data_source_file ic101830e_si_005.cif
_cod_data_source_block cprh54
_cod_original_sg_symbol_Hall -p_1
_cod_database_code 4317216

loop_
_symmetry_equiv_pos_as_xyz
'x, y, z'
'-x, -y, -z'

loop_
_atom_site_label
_atom_site_type_symbol
_atom_site_fract_x
_atom_site_fract_y
_atom_site_fract_z
_atom_site_U_iso_or_equiv
_atom_site_adp_type
_atom_site_occupancy
_atom_site_symmetry_multiplicity
_atom_site_calc_flag
_atom_site_refinement_flags
_atom_site_disorder_assembly
_atom_site_disorder_group
Rh Rh 0.339169(18) 0.434275(17) 0.220232(8) 0.01503(4) Uani 1 1 d . B .
N12 N 0.2552(2) 0.6760(2) 0.32034(10) 0.0174(2) Uani 1 1 d . . .
N11 N 0.3867(2) 0.8018(2) 0.36518(10) 0.0157(2) Uani 1 1 d . . .
C15 C 0.3075(2) 0.9464(2) 0.41267(11) 0.0179(3) Uani 1 1 d . . .
H15 H 0.3711 1.052 0.4494 0.021 Uiso 1 1 calc R . .
C14 C 0.1182(3) 0.9157(3) 0.39913(12) 0.0213(3) Uani 1 1 d . . .
H14 H 0.0258 0.9934 0.4239 0.026 Uiso 1 1 calc R . .
C13 C 0.0929(2) 0.7445(3) 0.34066(12) 0.0206(3) Uani 1 1 d . . .
H13 H -0.0241 0.685 0.3184 0.025 Uiso 1 1 calc R . .
N22 N 0.5375(2) 0.6230(2) 0.19247(9) 0.0166(2) Uani 1 1 d . . .
N21 N 0.62979(19) 0.7519(2) 0.25694(9) 0.0143(2) Uani 1 1 d . . .
C25 C 0.7473(3) 0.8572(3) 0.22251(12) 0.0214(3) Uani 1 1 d . . .
H25 H 0.8269 0.9572 0.2542 0.026 Uiso 1 1 calc R . .
C24 C 0.7328(4) 0.7956(4) 0.13372(14) 0.0412(7) Uani 1 1 d . . .
H24 H 0.7988 0.8427 0.0921 0.049 Uiso 1 1 calc R . .
C23 C 0.6005(3) 0.6495(4) 0.11838(13) 0.0323(5) Uani 1 1 d . . .
H23 H 0.5602 0.5778 0.0624 0.039 Uiso 1 1 calc R . .
N32 N 0.5474(2) 0.4258(2) 0.32881(10) 0.0185(2) Uani 1 1 d . . .
N31 N 0.6297(2) 0.5866(2) 0.37694(10) 0.0164(2) Uani 1 1 d . . .
C35 C 0.7386(3) 0.5550(3) 0.44205(12) 0.0209(3) Uani 1 1 d . . .
H35 H 0.8101 0.6456 0.4844 0.025 Uiso 1 1 calc R . .
C34 C 0.7287(3) 0.3694(3) 0.43666(14) 0.0253(4) Uani 1 1 d . . .
H34 H 0.7898 0.3062 0.4736 0.03 Uiso 1 1 calc R . .
C33 C 0.6084(3) 0.2950(3) 0.36458(14) 0.0231(3) Uani 1 1 d . . .
H33 H 0.5745 0.1679 0.3437 0.028 Uiso 1 1 calc R . .
B1 B 0.5911(2) 0.7669(3) 0.35327(12) 0.0150(3) Uani 1 1 d . . .
H1 H 0.6711 0.87 0.391 0.018 Uiso 1 1 calc R . .
C1 C 0.0760(3) 0.3056(3) 0.23999(14) 0.0241(3) Uani 1 1 d . B .
H1A H 0.0698 0.4035 0.2898 0.029 Uiso 1 1 calc R . .
C2 C 0.2113(3) 0.1845(3) 0.24186(15) 0.0271(4) Uani 1 1 d . B .
H2 H 0.2908 0.2061 0.2927 0.033 Uiso 1 1 calc R . .
C3 C 0.2427(3) 0.0208(3) 0.1697(2) 0.0378(6) Uani 1 1 d . . .
H3A H 0.3541 -0.037 0.1853 0.045 Uiso 0.5 1 calc PR A 1
H3B H 0.1358 -0.0702 0.1636 0.045 Uiso 0.5 1 calc PR A 1
H3'A H 0.1207 -0.0359 0.1437 0.045 Uiso 0.5 1 d PR A 2
H3'B H 0.3034 -0.0703 0.1952 0.045 Uiso 0.5 1 d PR A 2
C4 C 0.2659(6) 0.0658(5) 0.0904(3) 0.0219(6) Uani 0.5 1 d P B 1
H4A H 0.1434 0.0548 0.0592 0.026 Uiso 0.5 1 calc PR B 1
H4B H 0.3436 -0.0241 0.0551 0.026 Uiso 0.5 1 calc PR B 1
C5 C 0.3577(4) 0.2649(3) 0.09794(13) 0.0285(4) Uani 1 1 d . . .
H5 H 0.4872 0.2959 0.1028 0.034 Uiso 0.5 1 calc PR B 1
H5' H 0.4783 0.3246 0.1039 0.034 Uiso 0.5 1 d PR B 2
C6 C 0.2199(3) 0.3916(3) 0.09646(12) 0.0233(3) Uani 1 1 d . B .
H6 H 0.2722 0.5115 0.0987 0.028 Uiso 0.5 1 calc PR C 1
H6' H 0.2445 0.5195 0.1024 0.028 Uiso 0.5 1 d PR C 2
C7 C 0.0042(5) 0.3818(7) 0.0920(3) 0.0212(6) Uani 0.5 1 d P B 1
H7A H -0.0399 0.5063 0.0993 0.025 Uiso 0.5 1 calc PR B 1
H7B H -0.0451 0.3062 0.035 0.025 Uiso 0.5 1 calc PR B 1
C8 C -0.0621(3) 0.2952(4) 0.16576(18) 0.0316(5) Uani 1 1 d . . .
H8A H -0.173 0.3561 0.1892 0.038 Uiso 0.5 1 calc PR B 1
H8B H -0.1008 0.1646 0.1405 0.038 Uiso 0.5 1 calc PR B 1
H8'A H -0.1454 0.1829 0.1585 0.038 Uiso 0.5 1 d PR B 2
H8'B H -0.1386 0.402 0.1796 0.038 Uiso 0.5 1 d PR B 2
C4' C 0.3666(7) 0.0622(5) 0.0927(3) 0.0233(7) Uani 0.5 1 d P B 2
H4'A H 0.4959 0.0319 0.1012 0.028 Uiso 0.5 1 calc PR B 2
H4'B H 0.3157 -0.0109 0.0355 0.028 Uiso 0.5 1 calc PR B 2
C7' C 0.0267(5) 0.2927(7) 0.0839(3) 0.0228(7) Uani 0.5 1 d P B 2
H7'A H -0.0525 0.3512 0.0475 0.027 Uiso 0.5 1 calc PR B 2
H7'B H 0.0361 0.1638 0.0522 0.027 Uiso 0.5 1 calc PR B 2

loop_
_atom_site_aniso_label
_atom_site_aniso_U_11
_atom_site_aniso_U_22
_atom_site_aniso_U_33
_atom_site_aniso_U_23
_atom_site_aniso_U_13
_atom_site_aniso_U_12
Rh 0.01453(6) 0.01541(6) 0.01536(6) 0.00492(4) 0.00003(4) -0.00191(4)
N12 0.0117(5) 0.0209(6) 0.0182(6) 0.0022(5) 0.0014(4) -0.0001(4)
N11 0.0126(5) 0.0176(6) 0.0164(6) 0.0027(4) 0.0011(4) 0.0013(4)
C15 0.0180(7) 0.0201(7) 0.0154(6) 0.0033(5) 0.0026(5) 0.0039(5)
C14 0.0169(7) 0.0273(8) 0.0203(7) 0.0049(6) 0.0045(5) 0.0062(6)
C13 0.0134(6) 0.0261(8) 0.0221(8) 0.0050(6) 0.0016(5) 0.0027(5)
N22 0.0143(5) 0.0208(6) 0.0143(5) 0.0045(4) 0.0011(4) -0.0027(4)
N21 0.0118(5) 0.0164(5) 0.0152(5) 0.0051(4) 0.0001(4) -0.0007(4)
C25 0.0176(7) 0.0263(8) 0.0205(7) 0.0079(6) 0.0000(6) -0.0073(6)
C24 0.0420(13) 0.0603(16) 0.0171(8) 0.0098(9) 0.0024(8) -0.0329(12)
C23 0.0323(10) 0.0462(13) 0.0149(7) 0.0058(7) 0.0028(7) -0.0213(9)
N32 0.0203(6) 0.0158(6) 0.0206(6) 0.0072(5) -0.0004(5) 0.0006(5)
N31 0.0143(5) 0.0186(6) 0.0169(6) 0.0061(5) -0.0013(4) 0.0010(4)
C35 0.0161(7) 0.0286(8) 0.0200(7) 0.0098(6) -0.0027(5) 0.0023(6)
C34 0.0217(8) 0.0307(9) 0.0284(9) 0.0169(7) -0.0025(7) 0.0036(7)
C33 0.0231(8) 0.0218(8) 0.0276(9) 0.0122(7) 0.0007(6) 0.0032(6)
B1 0.0122(6) 0.0172(7) 0.0160(7) 0.0045(5) 0.0004(5) 0.0006(5)
C1 0.0232(8) 0.0213(8) 0.0264(9) 0.0041(6) 0.0073(6) -0.0075(6)
C2 0.0234(8) 0.0263(9) 0.0349(10) 0.0182(8) -0.0078(7) -0.0108(7)
C3 0.0253(10) 0.0193(8) 0.0739(19) 0.0198(10) 0.0122(11) 0.0030(7)
C4 0.0210(17) 0.0164(14) 0.0262(17) 0.0014(12) -0.0002(13) -0.0009(12)
C5 0.0515(13) 0.0168(7) 0.0163(7) 0.0022(6) 0.0000(8) 0.0035(8)
C6 0.0192(7) 0.0335(9) 0.0165(7) 0.0072(6) -0.0032(6) -0.0064(6)
C7 0.0133(13) 0.0243(18) 0.0255(17) 0.0059(14) -0.0043(11) -0.0005(12)
C8 0.0171(8) 0.0386(11) 0.0459(13) 0.0224(10) 0.0044(8) 0.0041(7)
C4' 0.026(2) 0.0154(14) 0.0279(18) 0.0042(12) -0.0001(14) 0.0017(12)
C7' 0.0164(14) 0.0242(18) 0.0274(18) 0.0077(14) -0.0067(12) -0.0030(13)

loop_
_atom_type_symbol
_atom_type_description
_atom_type_scat_dispersion_real
_atom_type_scat_dispersion_imag
_atom_type_scat_source
C C 0.0033 0.0016 'International Tables Vol C Tables 4.2.6.8 and 6.1.1.4'
H H 0 0 'International Tables Vol C Tables 4.2.6.8 and 6.1.1.4'
B B 0.0013 0.0007 'International Tables Vol C Tables 4.2.6.8 and 6.1.1.4'
N N 0.0061 0.0033 'International Tables Vol C Tables 4.2.6.8 and 6.1.1.4'
Rh Rh -1.1178 0.9187 'International Tables Vol C Tables 4.2.6.8 and 6.1.1.4'

loop_
_geom_angle_atom_site_label_1
_geom_angle_atom_site_label_2
_geom_angle_atom_site_label_3
_geom_angle
_geom_angle_site_symmetry_1
_geom_angle_site_symmetry_3
_geom_angle_publ_flag
C6 Rh C5 40.30(9) . . ?
C6 Rh N22 90.35(7) . . ?
C5 Rh N22 90.60(8) . . ?
C6 Rh C2 93.55(8) . . ?
C5 Rh C2 80.57(9) . . ?
N22 Rh C2 161.04(8) . . ?
C6 Rh C1 80.81(8) . . ?
C5 Rh C1 93.23(9) . . ?
N22 Rh C1 161.14(8) . . ?
C2 Rh C1 37.42(8) . . ?
C6 Rh N12 117.44(7) . . ?
C5 Rh N12 157.31(7) . . ?
N22 Rh N12 84.28(6) . . ?
C2 Rh N12 110.09(8) . . ?
C1 Rh N12 85.09(7) . . ?
C6 Rh N32 159.70(8) . . ?
C5 Rh N32 120.23(8) . . ?
N22 Rh N32 83.25(6) . . ?
C2 Rh N32 86.75(7) . . ?
C1 Rh N32 110.42(7) . . ?
N12 Rh N32 81.18(6) . . ?
C13 N12 N11 106.26(15) . . ?
C13 N12 Rh 133.38(12) . . ?
N11 N12 Rh 119.67(10) . . ?
C15 N11 N12 110.23(14) . . ?
C15 N11 B1 130.47(15) . . ?
N12 N11 B1 119.25(14) . . ?
N11 C15 C14 108.41(16) . . ?
N11 C15 H15 125.8 . . ?
C14 C15 H15 125.8 . . ?
C15 C14 C13 104.38(15) . . ?
C15 C14 H14 127.8 . . ?
C13 C14 H14 127.8 . . ?
N12 C13 C14 110.73(16) . . ?
N12 C13 H13 124.6 . . ?
C14 C13 H13 124.6 . . ?
C23 N22 N21 106.31(15) . . ?
C23 N22 Rh 132.59(13) . . ?
N21 N22 Rh 121.10(11) . . ?
C25 N21 N22 109.68(14) . . ?
C25 N21 B1 128.77(15) . . ?
N22 N21 B1 121.53(13) . . ?
N21 C25 C24 108.47(17) . . ?
N21 C25 H25 125.8 . . ?
C24 C25 H25 125.8 . . ?
C25 C24 C23 104.61(18) . . ?
C25 C24 H24 127.7 . . ?
C23 C24 H24 127.7 . . ?
N22 C23 C24 110.93(18) . . ?
N22 C23 H23 124.5 . . ?
C24 C23 H23 124.5 . . ?
C33 N32 N31 105.96(15) . . ?
C33 N32 Rh 135.19(14) . . ?
N31 N32 Rh 118.70(11) . . ?
C35 N31 N32 110.08(15) . . ?
C35 N31 B1 129.94(16) . . ?
N32 N31 B1 119.98(13) . . ?
N31 C35 C34 108.42(17) . . ?
N31 C35 H35 125.8 . . ?
C34 C35 H35 125.8 . . ?
C35 C34 C33 104.40(16) . . ?
C35 C34 H34 127.8 . . ?
C33 C34 H34 127.8 . . ?
N32 C33 C34 111.13(18) . . ?
N32 C33 H33 124.4 . . ?
C34 C33 H33 124.4 . . ?
N31 B1 N11 109.15(14) . . ?
N31 B1 N21 109.35(14) . . ?
N11 B1 N21 108.12(13) . . ?
N31 B1 H1 110.1 . . ?
N11 B1 H1 110.1 . . ?
N21 B1 H1 110.1 . . ?
C2 C1 C8 125.4(2) . . ?
C2 C1 Rh 71.12(11) . . ?
C8 C1 Rh 112.12(14) . . ?
C2 C1 H1A 117.3 . . ?
C8 C1 H1A 117.3 . . ?
Rh C1 H1A 86.7 . . ?
C1 C2 C3 125.2(2) . . ?
C1 C2 Rh 71.46(11) . . ?
C3 C2 Rh 112.09(15) . . ?
C1 C2 H2 117.4 . . ?
C3 C2 H2 117.4 . . ?
Rh C2 H2 86.4 . . ?
C4 C3 C2 112.9(2) . . ?
C2 C3 C4' 115.8(2) . . ?
C4 C3 H3A 109 . . ?
C2 C3 H3A 109 . . ?
C4 C3 H3B 109 . . ?
C2 C3 H3B 109 . . ?
H3A C3 H3B 107.8 . . ?
C2 C3 H3'A 108.3 . . ?
C4' C3 H3'A 108.3 . . ?
C2 C3 H3'B 108.3 . . ?
C4' C3 H3'B 108.3 . . ?
H3'A C3 H3'B 107.4 . . ?
C3 C4 C5 114.3(3) . . ?
C3 C4 H4A 108.7 . . ?
C5 C4 H4A 108.7 . . ?
C3 C4 H4B 108.7 . . ?
C5 C4 H4B 108.7 . . ?
H4A C4 H4B 107.6 . . ?
C6 C5 C4' 138.0(3) . . ?
C6 C5 C4 110.7(3) . . ?
C6 C5 Rh 69.51(11) . . ?
C4' C5 Rh 116.9(2) . . ?
C4 C5 Rh 112.46(19) . . ?
C6 C5 H5 124.6 . . ?
C4 C5 H5 124.6 . . ?
Rh C5 H5 88.4 . . ?
C6 C5 H5' 111 . . ?
C4' C5 H5' 111 . . ?
Rh C5 H5' 81.7 . . ?
C5 C6 C7' 110.5(3) . . ?
C5 C6 C7 135.7(3) . . ?
C5 C6 Rh 70.19(11) . . ?
C7' C6 Rh 114.56(19) . . ?
C7 C6 Rh 114.35(18) . . ?
C5 C6 H6 112.1 . . ?
C7 C6 H6 112.1 . . ?
Rh C6 H6 84.4 . . ?
C5 C6 H6' 124.8 . . ?
C7' C6 H6' 124.8 . . ?
Rh C6 H6' 86.1 . . ?
C8 C7 C6 107.7(3) . . ?
C8 C7 H7A 110.2 . . ?
C6 C7 H7A 110.2 . . ?
C8 C7 H7B 110.2 . . ?
C6 C7 H7B 110.2 . . ?
H7A C7 H7B 108.5 . . ?
C7' C8 C1 112.4(2) . . ?
C1 C8 C7 116.1(2) . . ?
C1 C8 H8A 108.3 . . ?
C7 C8 H8A 108.3 . . ?
C1 C8 H8B 108.3 . . ?
C7 C8 H8B 108.3 . . ?
H8A C8 H8B 107.4 . . ?
C7' C8 H8'A 109.1 . . ?
C1 C8 H8'A 109.1 . . ?
C7' C8 H8'B 109.1 . . ?
C1 C8 H8'B 109.1 . . ?
H8'A C8 H8'B 107.9 . . ?
C5 C4' C3 105.6(3) . . ?
C5 C4' H4'A 110.6 . . ?
C3 C4' H4'A 110.6 . . ?
C5 C4' H4'B 110.6 . . ?
C3 C4' H4'B 110.6 . . ?
H4'A C4' H4'B 108.7 . . ?
C8 C7' C6 113.4(3) . . ?
C8 C7' H7'A 108.9 . . ?
C6 C7' H7'A 108.9 . . ?
C8 C7' H7'B 108.9 . . ?
C6 C7' H7'B 108.9 . . ?
H7'A C7' H7'B 107.7 . . ?

loop_
_geom_bond_atom_site_label_1
_geom_bond_atom_site_label_2
_geom_bond_distance
_geom_bond_site_symmetry_2
_geom_bond_publ_flag
Rh C6 2.0624(18) . ?
Rh C5 2.071(2) . ?
Rh N22 2.0920(15) . ?
Rh C2 2.1509(19) . ?
Rh C1 2.1552(19) . ?
Rh N12 2.2476(15) . ?
Rh N32 2.2628(15) . ?
N12 C13 1.333(2) . ?
N12 N11 1.356(2) . ?
N11 C15 1.343(2) . ?
N11 B1 1.531(2) . ?
C15 C14 1.379(3) . ?
C15 H15 0.95 . ?
C14 C13 1.398(3) . ?
C14 H14 0.95 . ?
C13 H13 0.95 . ?
N22 C23 1.330(2) . ?
N22 N21 1.358(2) . ?
N21 C25 1.345(2) . ?
N21 B1 1.543(2) . ?
C25 C24 1.374(3) . ?
C25 H25 0.95 . ?
C24 C23 1.386(3) . ?
C24 H24 0.95 . ?
C23 H23 0.95 . ?
N32 C33 1.334(2) . ?
N32 N31 1.360(2) . ?
N31 C35 1.350(2) . ?
N31 B1 1.528(2) . ?
C35 C34 1.376(3) . ?
C35 H35 0.95 . ?
C34 C33 1.397(3) . ?
C34 H34 0.95 . ?
C33 H33 0.95 . ?
B1 H1 1 . ?
C1 C2 1.381(3) . ?
C1 C8 1.502(3) . ?
C1 H1A 0.95 . ?
C2 C3 1.508(4) . ?
C2 H2 0.95 . ?
C3 C4 1.389(5) . ?
C3 C4' 1.619(5) . ?
C3 H3A 0.99 . ?
C3 H3B 0.99 . ?
C3 H3'A 0.99 . ?
C3 H3'B 0.99 . ?
C4 C5 1.579(4) . ?
C4 H4A 0.99 . ?
C4 H4B 0.99 . ?
C5 C6 1.424(3) . ?
C5 C4' 1.512(4) . ?
C5 H5 0.95 . ?
C5 H5' 0.95 . ?
C6 C7' 1.530(4) . ?
C6 C7 1.559(4) . ?
C6 H6 0.95 . ?
C6 H6' 0.95 . ?
C7 C8 1.545(5) . ?
C7 H7A 0.99 . ?
C7 H7B 0.99 . ?
C8 C7' 1.468(5) . ?
C8 H8A 0.99 . ?
C8 H8B 0.99 . ?
C8 H8'A 0.99 . ?
C8 H8'B 0.99 . ?
C4' H4'A 0.99 . ?
C4' H4'B 0.99 . ?
C7' H7'A 0.99 . ?
C7' H7'B 0.99 . ?
